data_7240086
loop_
_publ_author_name
'Safin, Damir'
'Mahmoudi, Ghodrat'
'Akbari Afkhami, Farhad'
'Gupta, Arunava'
'Qu, Fengrui'
'Kose, Muhammet'
'Zubkov, Fedor Ivanovich'
'Zangrando, Ennio'
'Alkorta, Ibon'

_publ_section_title
;
 Supramolecular lead(II) architectures engineered by tetrel bonds
;
_journal_name_full CrystEngComm
_journal_paper_doi 10.1039/D0CE00102C
_journal_year 2020
_chemical_formula_moiety 'C12 H10 N6 O7 Pb'
_chemical_formula_sum 'C12 H10 N6 O7 Pb'
_chemical_formula_weight 557.45
_space_group_crystal_system monoclinic
_space_group_IT_number 14
_space_group_name_Hall '-P 2ybc'
_space_group_name_H-M_alt 'P 1 21/c 1'
_atom_sites_solution_hydrogens geom
_atom_sites_solution_primary direct
_atom_sites_solution_secondary difmap
_audit_creation_method SHELXL-2017/1
_audit_update_record
;
2019-10-22 deposited with the CCDC.	2020-03-06 downloaded from the CCDC.
;
_cell_angle_alpha 90
_cell_angle_beta 98.710(2)
_cell_angle_gamma 90
_cell_formula_units_Z 4
_cell_length_a 17.2085(6)
_cell_length_b 12.9123(5)
_cell_length_c 7.4057(2)
_cell_measurement_reflns_used 9895
_cell_measurement_temperature 223(2)
_cell_measurement_theta_max 29.5991
_cell_measurement_theta_min 2.3947
_cell_volume 1626.58(10)
_computing_cell_refinement 'APEX2 V2013.10.0 (Bruker, 2013)'
_computing_data_collection 'APEX2 V2013.10.0 (Bruker, 2013)'
_computing_data_reduction 'APEX2 V2013.10.0 (Bruker, 2013)'
_computing_structure_refinement 'SHELXL-2017/1 (Sheldrick, 2017)'
_computing_structure_solution 'SHELXT 2014/4 (Sheldrick, 2014)'
_diffrn_ambient_temperature 223(2)
_diffrn_measured_fraction_theta_full 1.000
_diffrn_measured_fraction_theta_max 0.998
_diffrn_measurement_device_type 'Bruker AXS SMART APEX2 CCD diffractometer'
_diffrn_measurement_method 'phi and omega scans'
_diffrn_radiation_type MoK\a
_diffrn_radiation_wavelength 0.71073
_diffrn_reflns_av_R_equivalents 0.0314
_diffrn_reflns_av_unetI/netI 0.0154
_diffrn_reflns_Laue_measured_fraction_full 1.000
_diffrn_reflns_Laue_measured_fraction_max 0.998
_diffrn_reflns_limit_h_max 23
_diffrn_reflns_limit_h_min -23
_diffrn_reflns_limit_k_max 17
_diffrn_reflns_limit_k_min -17
_diffrn_reflns_limit_l_max 10
_diffrn_reflns_limit_l_min -10
_diffrn_reflns_number 52795
_diffrn_reflns_point_group_measured_fraction_full 1.000
_diffrn_reflns_point_group_measured_fraction_max 0.998
_diffrn_reflns_theta_full 25.242
_diffrn_reflns_theta_max 29.711
_diffrn_reflns_theta_min 1.980
_diffrn_source 'fine focus sealed X-ray tube'
_exptl_absorpt_coefficient_mu 10.424
_exptl_absorpt_correction_T_max 0.7459
_exptl_absorpt_correction_T_min 0.4765
_exptl_absorpt_correction_type multi-scan
_exptl_absorpt_process_details 'SADABS V2012/1 (Bruker AXS Inc)'
_exptl_crystal_colour yellow
_exptl_crystal_density_diffrn 2.276
_exptl_crystal_description block
_exptl_crystal_F_000 1048
_exptl_crystal_size_max 0.17
_exptl_crystal_size_mid 0.14
_exptl_crystal_size_min 0.10
_refine_diff_density_max 0.993
_refine_diff_density_min -0.818
_refine_diff_density_rms 0.090
_refine_ls_extinction_method none
_refine_ls_goodness_of_fit_ref 1.075
_refine_ls_hydrogen_treatment constr
_refine_ls_matrix_type full
_refine_ls_number_parameters 235
_refine_ls_number_reflns 4616
_refine_ls_number_restraints 0
_refine_ls_restrained_S_all 1.075
_refine_ls_R_factor_all 0.0218
_refine_ls_R_factor_gt 0.0172
_refine_ls_shift/su_max 0.003
_refine_ls_shift/su_mean 0.000
_refine_ls_structure_factor_coef Fsqd
_refine_ls_weighting_details 'w=1/[\s^2^(Fo^2^)+(0.0182P)^2^+1.3523P] where P=(Fo^2^+2Fc^2^)/3'
_refine_ls_weighting_scheme calc
_refine_ls_wR_factor_gt 0.0384
_refine_ls_wR_factor_ref 0.0395
_reflns_Friedel_coverage 0.000
_reflns_number_gt 4053
_reflns_number_total 4616
_reflns_threshold_expression 'I > 2\s(I)'
_cod_data_source_file d0ce00102c1.cif
_cod_data_source_block 1
_cod_original_sg_symbol_H-M 'P 21/c'
_cod_database_code 7240086
_shelx_shelxl_version_number 2017/1
_shelx_space_group_comment
;
The symmetry employed for this shelxl refinement is uniquely defined
by the following loop, which should always be used as a source of
symmetry information in preference to the above space-group names.
They are only intended as comments.
;

loop_
_space_group_symop_operation_xyz
'x, y, z'
'-x, y+1/2, -z+1/2'
'-x, -y, -z'
'x, -y-1/2, z-1/2'

loop_
_atom_site_label
_atom_site_type_symbol
_atom_site_fract_x
_atom_site_fract_y
_atom_site_fract_z
_atom_site_U_iso_or_equiv
_atom_site_adp_type
_atom_site_occupancy
_atom_site_site_symmetry_order
_atom_site_calc_flag
_atom_site_refinement_flags_posn
_atom_site_refinement_flags_adp
_atom_site_refinement_flags_occupancy
_atom_site_disorder_assembly
_atom_site_disorder_group
Pb Pb 0.26086(2) 0.58286(2) 0.35383(2) 0.02067(3) Uani 1 1 d . . . . .
O1 O 0.37809(11) 0.60972(15) 0.6370(2) 0.0283(4) Uani 1 1 d . . . . .
O2 O 0.32140(13) 0.39837(16) 0.3781(3) 0.0395(5) Uani 1 1 d . . . . .
O3 O 0.24745(11) 0.42391(15) 0.1187(2) 0.0305(4) Uani 1 1 d . . . . .
O4 O 0.2926(2) 0.2711(2) 0.1910(4) 0.0789(10) Uani 1 1 d . . . . .
N1 N 0.13639(12) 0.47534(17) 0.3814(3) 0.0255(4) Uani 1 1 d . . . . .
N2 N 0.24528(12) 0.51345(17) 0.6749(3) 0.0229(4) Uani 1 1 d . . . . .
N3 N 0.30084(12) 0.53494(18) 0.8211(3) 0.0248(4) Uani 1 1 d . . . . .
H3 H 0.294228 0.517117 0.931024 0.030 Uiso 1 1 calc R U . . .
N4 N 0.40596(13) 0.57964(17) 1.1205(3) 0.0271(4) Uani 1 1 d . . . . .
N5 N 0.28759(14) 0.36217(19) 0.2288(3) 0.0322(5) Uani 1 1 d . . . . .
C1 C 0.08150(16) 0.4548(2) 0.2375(4) 0.0333(6) Uani 1 1 d . . . . .
H1 H 0.087399 0.483698 0.123846 0.040 Uiso 1 1 calc R U . . .
C2 C 0.01659(17) 0.3932(2) 0.2476(4) 0.0378(7) Uani 1 1 d . . . . .
H2 H -0.020506 0.380589 0.143099 0.045 Uiso 1 1 calc R U . . .
C3 C 0.00724(18) 0.3509(3) 0.4121(4) 0.0421(7) Uani 1 1 d . . . . .
H3A H -0.036828 0.309625 0.422950 0.051 Uiso 1 1 calc R U . . .
C4 C 0.06388(18) 0.3698(3) 0.5629(4) 0.0400(7) Uani 1 1 d . . . . .
H4 H 0.059355 0.340431 0.676981 0.048 Uiso 1 1 calc R U . . .
C5 C 0.12756(15) 0.4331(2) 0.5424(3) 0.0266(5) Uani 1 1 d . . . . .
C6 C 0.18774(16) 0.4554(2) 0.6991(3) 0.0288(5) Uani 1 1 d . . . . .
H6 H 0.184100 0.427763 0.814967 0.035 Uiso 1 1 calc R U . . .
C7 C 0.36622(14) 0.58451(18) 0.7906(3) 0.0222(5) Uani 1 1 d . . . . .
C8 C 0.42588(15) 0.60455(18) 0.9574(3) 0.0222(5) Uani 1 1 d . . . . .
C9 C 0.49836(15) 0.64213(19) 0.9326(3) 0.0266(5) Uani 1 1 d . . . . .
H9 H 0.509150 0.657989 0.815015 0.032 Uiso 1 1 calc R U . . .
C10 C 0.55545(16) 0.6562(2) 1.0856(4) 0.0313(6) Uani 1 1 d . . . . .
H10 H 0.605450 0.682294 1.074074 0.038 Uiso 1 1 calc R U . . .
C11 C 0.53637(16) 0.6306(2) 1.2544(4) 0.0305(6) Uani 1 1 d . . . . .
H11 H 0.573499 0.638382 1.360463 0.037 Uiso 1 1 calc R U . . .
C12 C 0.46212(17) 0.5934(2) 1.2654(3) 0.0321(6) Uani 1 1 d . . . . .
H12 H 0.450087 0.576558 1.381523 0.039 Uiso 1 1 calc R U . . .
O5 O 0.24844(12) 0.75589(17) 0.5647(3) 0.0422(5) Uani 1 1 d . . . . .
O6 O 0.14215(12) 0.72807(16) 0.3769(3) 0.0389(5) Uani 1 1 d . . . . .
O7 O 0.16014(12) 0.87514(15) 0.5178(3) 0.0328(4) Uani 1 1 d . . . . .
N6 N 0.18297(12) 0.78658(16) 0.4856(3) 0.0244(4) Uani 1 1 d . . . . .

loop_
_atom_site_aniso_label
_atom_site_aniso_U_11
_atom_site_aniso_U_22
_atom_site_aniso_U_33
_atom_site_aniso_U_23
_atom_site_aniso_U_13
_atom_site_aniso_U_12
Pb 0.02229(5) 0.02272(5) 0.01619(4) 0.00051(3) 0.00027(3) -0.00134(3)
O1 0.0271(9) 0.0381(10) 0.0186(8) 0.0049(7) 0.0002(7) -0.0021(8)
O2 0.0483(13) 0.0398(12) 0.0259(9) 0.0028(8) -0.0090(9) 0.0089(9)
O3 0.0351(10) 0.0343(11) 0.0208(8) 0.0049(7) 0.0005(8) 0.0039(8)
O4 0.124(3) 0.0410(15) 0.0617(17) -0.0157(12) -0.0180(17) 0.0392(16)
N1 0.0231(10) 0.0300(11) 0.0227(10) 0.0012(8) 0.0010(8) -0.0045(8)
N2 0.0244(10) 0.0285(11) 0.0146(9) -0.0016(7) -0.0008(8) -0.0006(8)
N3 0.0254(10) 0.0363(12) 0.0116(8) -0.0021(8) -0.0010(8) -0.0028(9)
N4 0.0269(11) 0.0342(12) 0.0191(9) -0.0030(8) -0.0003(8) 0.0052(9)
N5 0.0393(13) 0.0337(13) 0.0233(10) 0.0018(9) 0.0038(9) 0.0115(10)
C1 0.0303(14) 0.0410(15) 0.0256(12) 0.0041(11) -0.0057(11) -0.0081(12)
C2 0.0291(14) 0.0427(17) 0.0379(15) -0.0026(12) -0.0067(12) -0.0099(12)
C3 0.0327(15) 0.0495(19) 0.0446(17) -0.0033(14) 0.0073(13) -0.0207(14)
C4 0.0398(16) 0.0486(18) 0.0320(14) 0.0032(13) 0.0072(12) -0.0201(14)
C5 0.0273(12) 0.0313(14) 0.0212(11) -0.0013(9) 0.0038(10) -0.0053(10)
C6 0.0330(14) 0.0360(14) 0.0171(11) 0.0019(10) 0.0030(10) -0.0083(11)
C7 0.0245(11) 0.0228(11) 0.0187(10) -0.0007(9) 0.0007(9) 0.0033(9)
C8 0.0252(12) 0.0211(12) 0.0188(10) -0.0023(8) -0.0018(9) 0.0035(9)
C9 0.0305(13) 0.0230(12) 0.0253(12) 0.0018(9) 0.0009(10) -0.0022(10)
C10 0.0276(13) 0.0270(13) 0.0366(14) -0.0045(11) -0.0034(11) -0.0019(10)
C11 0.0295(13) 0.0297(14) 0.0279(12) -0.0098(10) -0.0101(10) 0.0060(11)
C12 0.0337(14) 0.0432(16) 0.0174(11) -0.0032(10) -0.0027(10) 0.0086(12)
O5 0.0375(11) 0.0413(12) 0.0420(11) -0.0149(10) -0.0125(9) 0.0158(10)
O6 0.0326(10) 0.0426(13) 0.0393(11) -0.0173(9) -0.0017(9) -0.0044(9)
O7 0.0390(11) 0.0256(9) 0.0320(10) -0.0037(8) -0.0010(8) 0.0102(8)
N6 0.0268(11) 0.0256(10) 0.0208(9) -0.0020(8) 0.0034(8) 0.0002(8)

loop_
_atom_type_symbol
_atom_type_description
_atom_type_scat_dispersion_real
_atom_type_scat_dispersion_imag
_atom_type_scat_source
C C 0.0033 0.0016 'International Tables Vol C Tables 4.2.6.8 and 6.1.1.4'
H H 0.0000 0.0000 'International Tables Vol C Tables 4.2.6.8 and 6.1.1.4'
N N 0.0061 0.0033 'International Tables Vol C Tables 4.2.6.8 and 6.1.1.4'
O O 0.0106 0.0060 'International Tables Vol C Tables 4.2.6.8 and 6.1.1.4'
Pb Pb -3.3944 10.1111 'International Tables Vol C Tables 4.2.6.8 and 6.1.1.4'

loop_
_geom_angle_atom_site_label_1
_geom_angle_atom_site_label_2
_geom_angle_atom_site_label_3
_geom_angle
_geom_angle_site_symmetry_1
_geom_angle_site_symmetry_3
_geom_angle_publ_flag
N1 Pb N2 62.63(6) . . ?
N1 Pb O2 80.24(7) . . ?
N2 Pb O2 73.47(7) . . ?
N1 Pb O3 69.47(6) . . ?
N2 Pb O3 108.70(6) . . ?
O2 Pb O3 48.39(6) . . ?
N1 Pb O1 122.50(6) . . ?
N2 Pb O1 60.10(6) . . ?
O2 Pb O1 79.60(6) . . ?
O3 Pb O1 125.69(6) . . ?
N1 Pb O5 104.75(7) . . ?
N2 Pb O5 74.49(7) . . ?
O2 Pb O5 140.41(6) . . ?
O3 Pb O5 169.80(6) . . ?
O1 Pb O5 64.44(6) . . ?
C7 O1 Pb 118.34(16) . . ?
N5 O2 Pb 98.79(15) . . ?
N5 O3 Pb 94.51(14) . . ?
C1 N1 C5 117.8(2) . . ?
C1 N1 Pb 122.44(17) . . ?
C5 N1 Pb 119.70(16) . . ?
C6 N2 N3 118.3(2) . . ?
C6 N2 Pb 121.50(15) . . ?
N3 N2 Pb 120.12(15) . . ?
C7 N3 N2 117.97(19) . . ?
C7 N3 H3 121.0 . . ?
N2 N3 H3 121.0 . . ?
C12 N4 C8 115.8(2) . . ?
O4 N5 O2 121.5(2) . . ?
O4 N5 O3 120.7(2) . . ?
O2 N5 O3 117.8(2) . . ?
N1 C1 C2 123.3(3) . . ?
N1 C1 H1 118.4 . . ?
C2 C1 H1 118.4 . . ?
C3 C2 C1 118.9(3) . . ?
C3 C2 H2 120.5 . . ?
C1 C2 H2 120.5 . . ?
C2 C3 C4 118.9(3) . . ?
C2 C3 H3A 120.5 . . ?
C4 C3 H3A 120.5 . . ?
C3 C4 C5 118.9(3) . . ?
C3 C4 H4 120.5 . . ?
C5 C4 H4 120.5 . . ?
N1 C5 C4 122.2(2) . . ?
N1 C5 C6 117.6(2) . . ?
C4 C5 C6 120.2(2) . . ?
N2 C6 C5 118.4(2) . . ?
N2 C6 H6 120.8 . . ?
C5 C6 H6 120.8 . . ?
O1 C7 N3 122.9(2) . . ?
O1 C7 C8 121.7(2) . . ?
N3 C7 C8 115.4(2) . . ?
N4 C8 C9 124.4(2) . . ?
N4 C8 C7 117.5(2) . . ?
C9 C8 C7 118.1(2) . . ?
C8 C9 C10 118.6(2) . . ?
C8 C9 H9 120.7 . . ?
C10 C9 H9 120.7 . . ?
C11 C10 C9 118.0(3) . . ?
C11 C10 H10 121.0 . . ?
C9 C10 H10 121.0 . . ?
C12 C11 C10 119.1(2) . . ?
C12 C11 H11 120.4 . . ?
C10 C11 H11 120.4 . . ?
N4 C12 C11 124.1(3) . . ?
N4 C12 H12 118.0 . . ?
C11 C12 H12 118.0 . . ?
N6 O5 Pb 97.64(14) . . ?
O6 N6 O7 121.3(2) . . ?
O6 N6 O5 119.4(2) . . ?
O7 N6 O5 119.3(2) . . ?

loop_
_geom_bond_atom_site_label_1
_geom_bond_atom_site_label_2
_geom_bond_distance
_geom_bond_site_symmetry_2
_geom_bond_publ_flag
Pb N1 2.586(2) . ?
Pb N2 2.5923(19) . ?
Pb O2 2.595(2) . ?
Pb O3 2.6790(19) . ?
Pb O1 2.7032(17) . ?
Pb O5 2.753(2) . ?
O1 C7 1.229(3) . ?
O2 N5 1.259(3) . ?
O3 N5 1.268(3) . ?
O4 N5 1.214(3) . ?
N1 C1 1.339(3) . ?
N1 C5 1.341(3) . ?
N2 C6 1.276(3) . ?
N2 N3 1.360(3) . ?
N3 C7 1.343(3) . ?
N3 H3 0.8700 . ?
N4 C12 1.343(3) . ?
N4 C8 1.344(3) . ?
C1 C2 1.383(4) . ?
C1 H1 0.9400 . ?
C2 C3 1.366(4) . ?
C2 H2 0.9400 . ?
C3 C4 1.388(4) . ?
C3 H3A 0.9400 . ?
C4 C5 1.393(4) . ?
C4 H4 0.9400 . ?
C5 C6 1.463(3) . ?
C6 H6 0.9400 . ?
C7 C8 1.505(3) . ?
C8 C9 1.376(4) . ?
C9 C10 1.395(4) . ?
C9 H9 0.9400 . ?
C10 C11 1.380(4) . ?
C10 H10 0.9400 . ?
C11 C12 1.379(4) . ?
C11 H11 0.9400 . ?
C12 H12 0.9400 . ?
O5 N6 1.253(3) . ?
O6 N6 1.241(3) . ?
O7 N6 1.244(3) . ?

loop_
_geom_torsion_atom_site_label_1
_geom_torsion_atom_site_label_2
_geom_torsion_atom_site_label_3
_geom_torsion_atom_site_label_4
_geom_torsion
_geom_torsion_site_symmetry_1
_geom_torsion_site_symmetry_2
_geom_torsion_site_symmetry_3
_geom_torsion_site_symmetry_4
_geom_torsion_publ_flag
C6 N2 N3 C7 171.5(2) . . . . ?
Pb N2 N3 C7 -5.8(3) . . . . ?
Pb O2 N5 O4 -171.9(3) . . . . ?
Pb O2 N5 O3 7.6(3) . . . . ?
Pb O3 N5 O4 172.2(3) . . . . ?
Pb O3 N5 O2 -7.3(3) . . . . ?
C5 N1 C1 C2 0.4(4) . . . . ?
Pb N1 C1 C2 176.6(2) . . . . ?
N1 C1 C2 C3 0.1(5) . . . . ?
C1 C2 C3 C4 -1.0(5) . . . . ?
C2 C3 C4 C5 1.3(5) . . . . ?
C1 N1 C5 C4 -0.1(4) . . . . ?
Pb N1 C5 C4 -176.4(2) . . . . ?
C1 N1 C5 C6 179.8(3) . . . . ?
Pb N1 C5 C6 3.5(3) . . . . ?
C3 C4 C5 N1 -0.7(5) . . . . ?
C3 C4 C5 C6 179.3(3) . . . . ?
N3 N2 C6 C5 179.4(2) . . . . ?
Pb N2 C6 C5 -3.3(3) . . . . ?
N1 C5 C6 N2 -0.2(4) . . . . ?
C4 C5 C6 N2 179.8(3) . . . . ?
Pb O1 C7 N3 6.9(3) . . . . ?
Pb O1 C7 C8 -175.11(16) . . . . ?
N2 N3 C7 O1 -1.0(4) . . . . ?
N2 N3 C7 C8 -179.1(2) . . . . ?
C12 N4 C8 C9 0.0(4) . . . . ?
C12 N4 C8 C7 176.5(2) . . . . ?
O1 C7 C8 N4 176.3(2) . . . . ?
N3 C7 C8 N4 -5.5(3) . . . . ?
O1 C7 C8 C9 -6.9(4) . . . . ?
N3 C7 C8 C9 171.3(2) . . . . ?
N4 C8 C9 C10 -0.3(4) . . . . ?
C7 C8 C9 C10 -176.9(2) . . . . ?
C8 C9 C10 C11 0.6(4) . . . . ?
C9 C10 C11 C12 -0.6(4) . . . . ?
C8 N4 C12 C11 0.1(4) . . . . ?
C10 C11 C12 N4 0.2(4) . . . . ?
Pb O5 N6 O6 12.7(3) . . . . ?
Pb O5 N6 O7 -167.42(19) . . . . ?
